data_7010001
loop_
_publ_author_name
'Gillon, Amy L.'
'Lewis, Gareth R.'
'Orpen, A. Guy'
'Rotter, Sarah'
'Starbuck, Jonathan'
'Wang, Xi-Meng'
'Rodr\'iguez-Mart\'in, Yolanda'
'Ruiz-P\'erez, Catalina'

_publ_section_title
;
 Organic--inorganic hybrid solids: control of perhalometallate solid
 state structures&#x200A;&#x2020;
;
_journal_issue 21
_journal_name_full 'Journal of the Chemical Society, Dalton Transactions'
_journal_page_first 3897
_journal_paper_doi 10.1039/b005036i
_journal_year 2000
_chemical_formula_sum 'C10 H10 Cl4 Hg N2'
_chemical_formula_weight 500.59
_chemical_name_systematic
; 
 ? 
;
_space_group_IT_number 14
_symmetry_cell_setting monoclinic
_symmetry_space_group_name_Hall '-P 2ybc'
_symmetry_space_group_name_H-M 'P 1 21/c 1'
_atom_sites_solution_hydrogens geom
_atom_sites_solution_primary direct
_atom_sites_solution_secondary difmap
_audit_creation_method SHELXL-97
_cell_angle_alpha 90.00
_cell_angle_beta 107.414(13)
_cell_angle_gamma 90.00
_cell_formula_units_Z 4
_cell_length_a 7.7629(12)
_cell_length_b 20.270(3)
_cell_length_c 9.3418(15)
_cell_measurement_reflns_used 136
_cell_measurement_temperature 293(2)
_cell_volume 1402.6(4)
_computing_cell_refinement 'SMART (Siemens, 1995b)'
_computing_data_collection 'SMART (Siemens, 1995b)'
_computing_data_reduction 'SMART (Siemens, 1995b)'
_computing_molecular_graphics 'SHELXTL (Siemens, 1995a)'
_computing_publication_material 'SHELXTL (Siemens, 1995a)'
_computing_structure_refinement 'SHELXTL (Siemens, 1995a)'
_computing_structure_solution 'SHELXTL (Siemens, 1995a)'
_diffrn_ambient_temperature 293(2)
_diffrn_measured_fraction_theta_full 0.994
_diffrn_measured_fraction_theta_max 0.994
_diffrn_measurement_device_type 'Siemens SMART CCD diffractometer'
_diffrn_measurement_method '\w rotation with narrow frames'
_diffrn_radiation_monochromator graphite
_diffrn_radiation_source 'fine-focus sealed tube'
_diffrn_radiation_type MoK\a
_diffrn_radiation_wavelength 0.71073
_diffrn_reflns_av_R_equivalents 0.0407
_diffrn_reflns_av_sigmaI/netI 0.0474
_diffrn_reflns_limit_h_max 4
_diffrn_reflns_limit_h_min -10
_diffrn_reflns_limit_k_max 25
_diffrn_reflns_limit_k_min -26
_diffrn_reflns_limit_l_max 12
_diffrn_reflns_limit_l_min -12
_diffrn_reflns_number 9076
_diffrn_reflns_theta_full 27.52
_diffrn_reflns_theta_max 27.52
_diffrn_reflns_theta_min 2.50
_diffrn_standards_decay_% 0
_exptl_absorpt_coefficient_mu 11.713
_exptl_absorpt_correction_T_max 0.294929
_exptl_absorpt_correction_T_min 0.160366
_exptl_absorpt_correction_type empirical
_exptl_absorpt_process_details 'SADABS (Sheldrick, 1996)'
_exptl_crystal_colour yellow
_exptl_crystal_density_diffrn 2.371
_exptl_crystal_density_meas ?
_exptl_crystal_density_method .
_exptl_crystal_description block
_exptl_crystal_F_000 928
_exptl_crystal_size_max 0.3
_exptl_crystal_size_mid 0.3
_exptl_crystal_size_min 0.15
_refine_diff_density_max 0.725
_refine_diff_density_min -0.626
_refine_diff_density_rms 0.136
_refine_ls_extinction_coef 0.00121(12)
_refine_ls_extinction_expression Fc^*^=kFc[1+0.001xFc^2^\l^3^/sin(2\q)]^-1/4^
_refine_ls_extinction_method SHELXL
_refine_ls_goodness_of_fit_ref 0.930
_refine_ls_hydrogen_treatment mixed
_refine_ls_matrix_type full
_refine_ls_number_parameters 152
_refine_ls_number_reflns 3206
_refine_ls_number_restraints 0
_refine_ls_restrained_S_all 0.930
_refine_ls_R_factor_all 0.0467
_refine_ls_R_factor_gt 0.0276
_refine_ls_shift/su_max 0.002
_refine_ls_shift/su_mean 0.000
_refine_ls_structure_factor_coef Fsqd
_refine_ls_weighting_details 'calc w=1/[\s^2^(Fo^2^)+(0.0280P)^2^+0.0000P] where P=(Fo^2^+2Fc^2^)/3'
_refine_ls_weighting_scheme calc
_refine_ls_wR_factor_gt 0.0562
_refine_ls_wR_factor_ref 0.0601
_reflns_number_gt 2395
_reflns_number_total 3206
_reflns_threshold_expression >2sigma(I)
_cod_data_source_file b005036i.txt
_cod_data_source_block 5
_cod_depositor_comments
;
The following automatic conversions were performed:
'_symmetry_cell_setting' value 'Monoclinic' changed to 'monoclinic'
according to '/home/saulius/struct/CIF-dictionaries/cif_core.dic'
dictionary named 'cif_core.dic' version 2.4.1 from 2010-06-29.

Automatic conversion script
Id: cif_fix_enum 1527 2010-12-29 10:47:43Z saulius 
;
_cod_original_sg_symbol_H-M P2(1)/c
_cod_database_code 7010001

loop_
_symmetry_equiv_pos_as_xyz
'x, y, z'
'-x, y+1/2, -z+1/2'
'-x, -y, -z'
'x, -y-1/2, z-1/2'

loop_
_atom_site_label
_atom_site_type_symbol
_atom_site_fract_x
_atom_site_fract_y
_atom_site_fract_z
_atom_site_U_iso_or_equiv
_atom_site_adp_type
_atom_site_occupancy
_atom_site_symmetry_multiplicity
_atom_site_calc_flag
_atom_site_refinement_flags
_atom_site_disorder_assembly
_atom_site_disorder_group
Hg1 Hg -0.12219(3) 0.371118(9) 1.30109(2) 0.03515(9) Uani 1 1 d . . .
Cl1 Cl 0.13589(17) 0.40793(7) 1.51906(14) 0.0423(3) Uani 1 1 d . . .
Cl2 Cl -0.41209(17) 0.36393(6) 1.35162(15) 0.0385(3) Uani 1 1 d . . .
Cl3 Cl -0.11808(19) 0.45631(6) 1.11336(15) 0.0399(3) Uani 1 1 d . . .
Cl4 Cl -0.04159(19) 0.26585(6) 1.19291(16) 0.0423(3) Uani 1 1 d . . .
N1 N -0.7563(6) 0.3011(3) 1.0329(5) 0.0459(12) Uani 1 1 d . . .
H1A H -0.8265 0.2822 1.0761 0.055 Uiso 1 1 calc R . .
N2 N -0.2059(6) 0.4551(2) 0.6700(5) 0.0348(10) Uani 1 1 d . . .
H2A H -0.1358 0.4745 0.6274 0.042 Uiso 1 1 calc R . .
C1 C -0.7646(8) 0.3661(3) 1.0163(7) 0.0528(17) Uani 1 1 d . . .
H1 H -0.8428 0.3906 1.0540 0.063 Uiso 1 1 calc R . .
C2 C -0.6588(7) 0.3972(3) 0.9441(6) 0.0412(13) Uani 1 1 d . . .
H2 H -0.6663 0.4427 0.9312 0.049 Uiso 1 1 calc R . .
C3 C -0.5399(6) 0.3613(2) 0.8897(5) 0.0309(11) Uani 1 1 d . . .
C4 C -0.5346(7) 0.2927(3) 0.9126(6) 0.0402(13) Uani 1 1 d . . .
H4 H -0.4563 0.2670 0.8780 0.048 Uiso 1 1 calc R . .
C5 C -0.6420(8) 0.2638(3) 0.9845(6) 0.0467(15) Uani 1 1 d . . .
H5 H -0.6369 0.2184 1.0003 0.056 Uiso 1 1 calc R . .
C6 C -0.3496(7) 0.4883(3) 0.6859(5) 0.0361(13) Uani 1 1 d . . .
H6 H -0.3722 0.5312 0.6504 0.043 Uiso 1 1 calc R . .
C7 C -0.4613(7) 0.4585(2) 0.7540(5) 0.0309(11) Uani 1 1 d . . .
H7 H -0.5616 0.4809 0.7640 0.037 Uiso 1 1 calc R . .
C8 C -0.4252(6) 0.3948(2) 0.8086(5) 0.0264(10) Uani 1 1 d . . .
C9 C -0.2770(5) 0.36199(17) 0.7871(4) 0.0336(12) Uani 1 1 d . . .
H9 H -0.2516 0.3187 0.8197 0.040 Uiso 1 1 calc R . .
C10 C -0.1692(5) 0.39404(17) 0.7175(4) 0.0346(12) Uani 1 1 d R . .
H10 H -0.0695 0.3726 0.7036 0.042 Uiso 1 1 calc R . .

loop_
_atom_site_aniso_label
_atom_site_aniso_U_11
_atom_site_aniso_U_22
_atom_site_aniso_U_33
_atom_site_aniso_U_23
_atom_site_aniso_U_13
_atom_site_aniso_U_12
Hg1 0.03362(12) 0.03261(12) 0.04022(13) -0.00231(10) 0.01256(9) -0.00245(10)
Cl1 0.0330(7) 0.0599(9) 0.0345(7) 0.0005(6) 0.0107(6) -0.0149(6)
Cl2 0.0289(7) 0.0383(7) 0.0495(8) -0.0039(6) 0.0137(6) -0.0007(6)
Cl3 0.0495(8) 0.0281(6) 0.0365(7) 0.0030(5) 0.0045(6) 0.0002(6)
Cl4 0.0511(8) 0.0278(7) 0.0611(9) -0.0011(6) 0.0369(7) -0.0022(6)
N1 0.037(3) 0.069(4) 0.033(3) -0.001(2) 0.013(2) -0.020(3)
N2 0.035(3) 0.036(3) 0.037(3) 0.0011(19) 0.017(2) -0.011(2)
C1 0.034(3) 0.080(5) 0.049(4) -0.005(3) 0.019(3) 0.010(3)
C2 0.038(3) 0.046(3) 0.045(3) 0.004(3) 0.019(3) 0.011(3)
C3 0.023(3) 0.038(3) 0.027(3) -0.004(2) 0.002(2) 0.003(2)
C4 0.035(3) 0.035(3) 0.057(4) -0.001(3) 0.023(3) 0.001(2)
C5 0.056(4) 0.039(3) 0.052(4) 0.001(3) 0.026(3) -0.009(3)
C6 0.038(3) 0.031(3) 0.035(3) 0.000(2) 0.005(2) -0.008(2)
C7 0.030(3) 0.026(3) 0.035(3) -0.003(2) 0.006(2) -0.001(2)
C8 0.027(3) 0.027(2) 0.023(2) -0.0005(19) 0.005(2) 0.001(2)
C9 0.042(3) 0.025(3) 0.037(3) -0.001(2) 0.016(2) 0.008(2)
C10 0.036(3) 0.037(3) 0.037(3) -0.003(2) 0.020(2) 0.002(2)

loop_
_atom_type_symbol
_atom_type_description
_atom_type_scat_dispersion_real
_atom_type_scat_dispersion_imag
_atom_type_scat_source
C C 0.0033 0.0016 'International Tables Vol C Tables 4.2.6.8 and 6.1.1.4'
H H 0.0000 0.0000 'International Tables Vol C Tables 4.2.6.8 and 6.1.1.4'
N N 0.0061 0.0033 'International Tables Vol C Tables 4.2.6.8 and 6.1.1.4'
Cl Cl 0.1484 0.1585 'International Tables Vol C Tables 4.2.6.8 and 6.1.1.4'
Hg Hg -2.3894 9.2266 'International Tables Vol C Tables 4.2.6.8 and 6.1.1.4'

loop_
_geom_angle_atom_site_label_1
_geom_angle_atom_site_label_2
_geom_angle_atom_site_label_3
_geom_angle
_geom_angle_site_symmetry_1
_geom_angle_site_symmetry_3
_geom_angle_publ_flag
Cl2 Hg1 Cl3 112.85(5) . . ?
Cl2 Hg1 Cl1 114.86(5) . . ?
Cl3 Hg1 Cl1 101.07(5) . . ?
Cl2 Hg1 Cl4 112.43(4) . . ?
Cl3 Hg1 Cl4 104.48(5) . . ?
Cl1 Hg1 Cl4 110.14(5) . . ?
C1 N1 C5 122.3(5) . . ?
C10 N2 C6 122.3(4) . . ?
N1 C1 C2 120.1(6) . . ?
C1 C2 C3 120.3(6) . . ?
C2 C3 C4 117.1(5) . . ?
C2 C3 C8 120.7(5) . . ?
C4 C3 C8 122.2(5) . . ?
C5 C4 C3 120.8(5) . . ?
N1 C5 C4 119.4(5) . . ?
N2 C6 C7 119.7(5) . . ?
C6 C7 C8 119.9(5) . . ?
C7 C8 C9 118.4(4) . . ?
C7 C8 C3 121.6(4) . . ?
C9 C8 C3 120.0(4) . . ?
C10 C9 C8 119.4(2) . . ?
N2 C10 C9 120.3(2) . . ?

loop_
_geom_bond_atom_site_label_1
_geom_bond_atom_site_label_2
_geom_bond_distance
_geom_bond_site_symmetry_2
_geom_bond_publ_flag
Hg1 Cl2 2.4382(13) . ?
Hg1 Cl3 2.4681(13) . ?
Hg1 Cl1 2.5050(14) . ?
Hg1 Cl4 2.5187(13) . ?
N1 C1 1.326(7) . ?
N1 C5 1.343(7) . ?
N2 C10 1.317(5) . ?
N2 C6 1.348(6) . ?
C1 C2 1.364(8) . ?
C2 C3 1.386(7) . ?
C3 C4 1.404(7) . ?
C3 C8 1.494(7) . ?
C4 C5 1.351(7) . ?
C6 C7 1.360(7) . ?
C7 C8 1.387(6) . ?
C8 C9 1.394(6) . ?
C9 C10 1.3672 . ?

loop_
_geom_torsion_atom_site_label_1
_geom_torsion_atom_site_label_2
_geom_torsion_atom_site_label_3
_geom_torsion_atom_site_label_4
_geom_torsion
_geom_torsion_site_symmetry_1
_geom_torsion_site_symmetry_2
_geom_torsion_site_symmetry_3
_geom_torsion_site_symmetry_4
_geom_torsion_publ_flag
C5 N1 C1 C2 2.0(9) . . . . ?
N1 C1 C2 C3 -1.0(8) . . . . ?
C1 C2 C3 C4 0.0(7) . . . . ?
C1 C2 C3 C8 179.2(5) . . . . ?
C2 C3 C4 C5 0.2(8) . . . . ?
C8 C3 C4 C5 -179.0(5) . . . . ?
C1 N1 C5 C4 -1.8(8) . . . . ?
C3 C4 C5 N1 0.7(8) . . . . ?
C10 N2 C6 C7 0.5(7) . . . . ?
N2 C6 C7 C8 1.0(7) . . . . ?
C6 C7 C8 C9 -2.2(7) . . . . ?
C6 C7 C8 C3 177.5(4) . . . . ?
C2 C3 C8 C7 -15.4(7) . . . . ?
C4 C3 C8 C7 163.8(5) . . . . ?
C2 C3 C8 C9 164.3(4) . . . . ?
C4 C3 C8 C9 -16.5(7) . . . . ?
C7 C8 C9 C10 2.0(5) . . . . ?
C3 C8 C9 C10 -177.7(3) . . . . ?
C6 N2 C10 C9 -0.6(5) . . . . ?
C8 C9 C10 N2 -0.6(3) . . . . ?
